data_1569359
loop_
_publ_author_name
'Li, Qiankun'
'Mu, Hongliang'
'Jian, Zhongbao'

_publ_section_title
;
 Facile access to diverse polyethylenes via neutral salicylaldiminato
 nickel catalysts
;
_journal_issue 27
_journal_name_full 'Polymer Chemistry'
_journal_page_first 3196
_journal_page_last 3202
_journal_paper_doi 10.1039/D3PY00450C
_journal_volume 14
_journal_year 2023
_chemical_formula_moiety 'C44 H48 N2 Ni O'
_chemical_formula_sum 'C44 H48 N2 Ni O'
_chemical_formula_weight 679.55
_space_group_crystal_system triclinic
_space_group_IT_number 2
_space_group_name_Hall '-P 1'
_space_group_name_H-M_alt 'P -1'
_atom_sites_solution_hydrogens geom
_audit_creation_date 2022-12-03
_audit_creation_method
;
Olex2 1.2
(compiled 2018.05.29 svn.r3508 for OlexSys, GUI svn.r5506)
;
_audit_update_record
;
2022-12-05 deposited with the CCDC.	2023-06-19 downloaded from the CCDC.
;
_cell_angle_alpha 102.072(3)
_cell_angle_beta 104.783(2)
_cell_angle_gamma 108.198(2)
_cell_formula_units_Z 4
_cell_length_a 14.0027(10)
_cell_length_b 15.4287(13)
_cell_length_c 20.8968(18)
_cell_measurement_reflns_used 9205
_cell_measurement_temperature 190(2)
_cell_measurement_theta_max 28.662
_cell_measurement_theta_min 2.368
_cell_volume 3936.5(6)
_computing_cell_refinement 'SAINT V8.40A (?, 2016)'
_computing_data_reduction 'SAINT V8.40A (?, 2016)'
_computing_molecular_graphics 'Olex2 (Dolomanov et al., 2009)'
_computing_publication_material 'Olex2 (Dolomanov et al., 2009)'
_computing_structure_refinement 'ShelXL (Sheldrick, 2015)'
_computing_structure_solution 'SHELXT 2014/5 (Sheldrick, 2014)'
_diffrn_ambient_temperature 190.0
_diffrn_measured_fraction_theta_full 0.998
_diffrn_measured_fraction_theta_max 0.991
_diffrn_measurement_device_type 'bruker apex ccd'
_diffrn_radiation_type MoK\a
_diffrn_radiation_wavelength 0.71073
_diffrn_reflns_av_R_equivalents 0.0859
_diffrn_reflns_av_unetI/netI 0.0582
_diffrn_reflns_Laue_measured_fraction_full 0.998
_diffrn_reflns_Laue_measured_fraction_max 0.991
_diffrn_reflns_limit_h_max 19
_diffrn_reflns_limit_h_min -19
_diffrn_reflns_limit_k_max 21
_diffrn_reflns_limit_k_min -21
_diffrn_reflns_limit_l_max 28
_diffrn_reflns_limit_l_min -28
_diffrn_reflns_number 157001
_diffrn_reflns_point_group_measured_fraction_full 0.998
_diffrn_reflns_point_group_measured_fraction_max 0.991
_diffrn_reflns_theta_full 25.242
_diffrn_reflns_theta_max 29.304
_diffrn_reflns_theta_min 1.966
_exptl_absorpt_coefficient_mu 0.526
_exptl_absorpt_correction_T_max 0.7458
_exptl_absorpt_correction_T_min 0.6710
_exptl_absorpt_correction_type multi-scan
_exptl_absorpt_process_details
;
 SADABS 2016/2: Krause, L., Herbst-Irmer, R., Sheldrick G.M. & Stalke D.,
 J. Appl. Cryst. 48 (2015) 3-10
;
_exptl_crystal_colour orange
_exptl_crystal_colour_primary orange
_exptl_crystal_density_diffrn 1.147
_exptl_crystal_description block
_exptl_crystal_F_000 1448
_exptl_crystal_size_max 0.3
_exptl_crystal_size_mid 0.28
_exptl_crystal_size_min 0.24
_refine_diff_density_max 0.334
_refine_diff_density_min -0.604
_refine_diff_density_rms 0.068
_refine_ls_extinction_method none
_refine_ls_goodness_of_fit_ref 1.027
_refine_ls_hydrogen_treatment constr
_refine_ls_matrix_type full
_refine_ls_number_parameters 881
_refine_ls_number_reflns 21343
_refine_ls_number_restraints 0
_refine_ls_restrained_S_all 1.027
_refine_ls_R_factor_all 0.0983
_refine_ls_R_factor_gt 0.0531
_refine_ls_shift/su_max 0.001
_refine_ls_shift/su_mean 0.000
_refine_ls_structure_factor_coef Fsqd
_refine_ls_weighting_details 'w=1/[\s^2^(Fo^2^)+(0.0542P)^2^+2.5728P] where P=(Fo^2^+2Fc^2^)/3'
_refine_ls_weighting_scheme calc
_refine_ls_wR_factor_gt 0.1152
_refine_ls_wR_factor_ref 0.1402
_reflns_Friedel_coverage 0.000
_reflns_number_gt 14126
_reflns_number_total 21343
_reflns_threshold_expression 'I > 2\s(I)'
_cod_data_source_file d3py00450c2.cif
_cod_data_source_block mo_2022092001_0m_sq
_cod_depositor_comments 'Adding full bibliography for 1569359.cif.'
_cod_database_code 1569359
_shelx_shelxl_version_number 2016/6
_shelx_space_group_comment
;
The symmetry employed for this shelxl refinement is uniquely defined
by the following loop, which should always be used as a source of
symmetry information in preference to the above space-group names.
They are only intended as comments.
;
_shelx_estimated_absorpt_t_max 0.884
_shelx_estimated_absorpt_t_min 0.858
_olex2_refinement_description
;
1. Fixed Uiso
 At 1.2 times of:
  All C(H) groups
 At 1.5 times of:
  All C(H,H,H) groups
2.a Ternary CH refined with riding coordinates:
 C30(H30), C74(H74), C61(H61), C53(H53), C9(H9), C16(H16)
2.b Aromatic/amide H refined with riding coordinates:
 C19(H19), C23(H23), C66(H66), C32(H32), C63(H63), C43(H43), C57(H57),
 C68(H68), C29(H29), C76(H76), C35(H35), C33(H33), C37(H37), C56(H56), C87(H87),
  C55(H55), C34(H34), C42(H42), C38(H38), C13(H13), C82(H82), C81(H81),
 C40(H40), C86(H86), C41(H41), C11(H11), C1(H1), C5(H5), C12(H12), C77(H77),
 C49(H49), C45(H45), C85(H85), C2(H2), C84(H84), C79(H79), C78(H78), C4(H4),
 C3(H3), C48(H48), C47(H47), C46(H46)
2.c Idealised Me refined as rotating group:
 C50(H50A,H50B,H50C), C6(H6A,H6B,H6C), C60(H60A,H60B,H60C), C26(H26A,H26B,
 H26C), C52(H52A,H52B,H52C), C72(H72A,H72B,H72C), C51(H51A,H51B,H51C), C62(H62A,
 H62B,H62C), C28(H28A,H28B,H28C), C27(H27A,H27B,H27C), C8(H8A,H8B,H8C),
 C73(H73A,H73B,H73C), C17(H17A,H17B,H17C), C15(H15A,H15B,H15C), C7(H7A,H7B,H7C),
  C71(H71A,H71B,H71C)
;
_olex2_submission_special_instructions 'No special instructions were received'

loop_
_space_group_symop_operation_xyz
'x, y, z'
'-x, -y, -z'

loop_
_atom_site_label
_atom_site_type_symbol
_atom_site_fract_x
_atom_site_fract_y
_atom_site_fract_z
_atom_site_U_iso_or_equiv
_atom_site_adp_type
_atom_site_occupancy
_atom_site_site_symmetry_order
_atom_site_calc_flag
_atom_site_refinement_flags_posn
_atom_site_refinement_flags_adp
_atom_site_refinement_flags_occupancy
_atom_site_disorder_assembly
_atom_site_disorder_group
Ni1 Ni 0.18031(2) 0.11259(2) 0.41918(2) 0.02832(8) Uani 1 1 d . . . . .
Ni2 Ni 1.02673(2) 0.56294(2) 0.81797(2) 0.02859(8) Uani 1 1 d . . . . .
O2 O 0.89944(11) 0.57591(11) 0.82693(7) 0.0283(3) Uani 1 1 d . . . . .
O1 O 0.31465(11) 0.11576(11) 0.41059(7) 0.0262(3) Uani 1 1 d . . . . .
N1 N 0.09878(13) 0.03477(14) 0.32561(9) 0.0270(4) Uani 1 1 d . . . . .
N3 N 1.11629(13) 0.65792(14) 0.90437(9) 0.0270(4) Uani 1 1 d . . . . .
N2 N 0.26382(15) 0.19864(15) 0.51172(10) 0.0324(4) Uani 1 1 d . . . . .
N4 N 0.93106(16) 0.46190(16) 0.73548(11) 0.0407(5) Uani 1 1 d . . . . .
C19 C 0.13970(17) -0.00071(16) 0.28254(11) 0.0284(5) Uani 1 1 d . . . . .
H19 H 0.091447 -0.036254 0.236382 0.034 Uiso 1 1 calc R . . . .
C22 C 0.43633(16) 0.06706(15) 0.36641(11) 0.0251(4) Uani 1 1 d . . . . .
C64 C 0.97756(16) 0.71008(16) 0.93059(11) 0.0260(4) Uani 1 1 d . . . . .
C65 C 0.88900(16) 0.63942(15) 0.87297(10) 0.0242(4) Uani 1 1 d . . . . .
C23 C 0.45029(16) 0.00867(16) 0.31309(11) 0.0274(5) Uani 1 1 d . . . . .
H23 H 0.519443 0.007287 0.319860 0.033 Uiso 1 1 calc R . . . .
C66 C 0.96174(17) 0.77727(17) 0.98012(11) 0.0301(5) Uani 1 1 d . . . . .
H66 H 1.022250 0.824755 1.017648 0.036 Uiso 1 1 calc R . . . .
C59 C 1.22746(16) 0.67246(16) 0.93749(11) 0.0268(5) Uani 1 1 d . . . . .
C58 C 1.31021(17) 0.74838(17) 0.93428(12) 0.0301(5) Uani 1 1 d . . . . .
C21 C 0.33102(16) 0.06565(15) 0.35939(11) 0.0240(4) Uani 1 1 d . . . . .
C32 C 0.65714(18) 0.08499(17) 0.50970(13) 0.0333(5) Uani 1 1 d . . . . .
H32 H 0.610266 0.073233 0.535535 0.040 Uiso 1 1 calc R . . . .
C63 C 1.08290(16) 0.71168(16) 0.94293(11) 0.0278(5) Uani 1 1 d . . . . .
H63 H 1.136077 0.757950 0.984736 0.033 Uiso 1 1 calc R . . . .
C31 C 0.62836(16) 0.11495(16) 0.45165(11) 0.0278(5) Uani 1 1 d . . . . .
C24 C 0.36758(17) -0.04959(16) 0.24864(11) 0.0292(5) Uani 1 1 d . . . . .
C30 C 0.52583(16) 0.13347(15) 0.43475(11) 0.0260(4) Uani 1 1 d . . . . .
H30 H 0.496533 0.122401 0.472570 0.031 Uiso 1 1 calc R . . . .
C69 C 0.78473(16) 0.63880(16) 0.86799(10) 0.0250(4) Uani 1 1 d . . . . .
C20 C 0.24760(16) 0.00671(16) 0.29546(11) 0.0274(5) Uani 1 1 d . . . . .
C25 C 0.39305(18) -0.10660(18) 0.19032(12) 0.0348(5) Uani 1 1 d . . . . .
C75 C 0.58480(17) 0.52544(18) 0.81741(11) 0.0310(5) Uani 1 1 d . . . . .
C36 C 0.69800(17) 0.13139(17) 0.41338(12) 0.0318(5) Uani 1 1 d . . . . .
C74 C 0.69019(16) 0.56388(16) 0.80482(11) 0.0270(5) Uani 1 1 d . . . . .
H74 H 0.710451 0.507280 0.793797 0.032 Uiso 1 1 calc R . . . .
C67 C 0.86159(18) 0.77591(17) 0.97561(12) 0.0321(5) Uani 1 1 d . . . . .
C43 C 0.53095(19) 0.29594(18) 0.49312(13) 0.0386(6) Uani 1 1 d . . . . .
H43 H 0.501374 0.267713 0.523534 0.046 Uiso 1 1 calc R . . . .
C18 C -0.01601(16) 0.00719(17) 0.29367(11) 0.0296(5) Uani 1 1 d . . . . .
C54 C 1.24750(18) 0.60808(18) 0.97240(12) 0.0323(5) Uani 1 1 d . . . . .
C57 C 1.41553(18) 0.76112(19) 0.96918(13) 0.0377(6) Uani 1 1 d . . . . .
H57 H 1.473159 0.813037 0.968336 0.045 Uiso 1 1 calc R . . . .
C68 C 0.77421(17) 0.70441(17) 0.91850(11) 0.0303(5) Uani 1 1 d . . . . .
H68 H 0.704206 0.701588 0.914855 0.036 Uiso 1 1 calc R . . . .
C61 C 1.28922(19) 0.81546(18) 0.89349(13) 0.0365(5) Uani 1 1 d . . . . .
H61 H 1.210046 0.792126 0.869793 0.044 Uiso 1 1 calc R . . . .
C29 C 0.26815(17) -0.04810(17) 0.24128(11) 0.0310(5) Uani 1 1 d . . . . .
H29 H 0.211160 -0.085081 0.198386 0.037 Uiso 1 1 calc R . . . .
C44 C 0.55255(17) 0.23923(16) 0.44162(12) 0.0306(5) Uani 1 1 d . . . . .
C76 C 0.55422(19) 0.4350(2) 0.82582(13) 0.0400(6) Uani 1 1 d . . . . .
H76 H 0.598595 0.399874 0.822344 0.048 Uiso 1 1 calc R . . . .
C35 C 0.79043(19) 0.1116(2) 0.43271(15) 0.0441(6) Uani 1 1 d . . . . .
H35 H 0.834787 0.117266 0.404907 0.053 Uiso 1 1 calc R . . . .
C33 C 0.7527(2) 0.07200(19) 0.53053(15) 0.0445(6) Uani 1 1 d . . . . .
H33 H 0.772570 0.054905 0.571602 0.053 Uiso 1 1 calc R . . . .
C14 C -0.08539(18) -0.08429(19) 0.28762(12) 0.0365(6) Uani 1 1 d . . . . .
C88 C 0.68227(17) 0.59858(17) 0.74130(12) 0.0323(5) Uani 1 1 d . . . . .
C37 C 0.68154(18) 0.17065(18) 0.35525(13) 0.0369(5) Uani 1 1 d . . . . .
H37 H 0.705235 0.148258 0.318725 0.044 Uiso 1 1 calc R . . . .
C39 C 0.59851(18) 0.28253(18) 0.39801(13) 0.0364(5) Uani 1 1 d . . . . .
C70 C 0.8422(2) 0.8480(2) 1.02801(14) 0.0470(7) Uani 1 1 d . . . . .
C80 C 0.51751(19) 0.5763(2) 0.82166(13) 0.0433(6) Uani 1 1 d . . . . .
C10 C -0.05306(18) 0.07248(19) 0.26898(12) 0.0367(6) Uani 1 1 d . . . . .
C83 C 0.6475(2) 0.67343(19) 0.73374(14) 0.0417(6) Uani 1 1 d . . . . .
C56 C 1.43737(19) 0.6999(2) 1.00477(14) 0.0426(6) Uani 1 1 d . . . . .
H56 H 1.509413 0.710072 1.028635 0.051 Uiso 1 1 calc R . . . .
C53 C 1.1571(2) 0.52493(19) 0.97543(14) 0.0410(6) Uani 1 1 d . . . . .
H53 H 1.089083 0.517155 0.940087 0.049 Uiso 1 1 calc R . . . .
C87 C 0.71948(19) 0.5596(2) 0.69113(12) 0.0389(6) Uani 1 1 d . . . . .
H87 H 0.740029 0.507129 0.694547 0.047 Uiso 1 1 calc R . . . .
C55 C 1.35369(19) 0.6233(2) 1.00562(13) 0.0409(6) Uani 1 1 d . . . . .
H55 H 1.369203 0.580416 1.029331 0.049 Uiso 1 1 calc R . . . .
C50 C 1.1438(2) 0.5407(2) 0.79478(14) 0.0499(7) Uani 1 1 d . . . . .
H50A H 1.117652 0.500374 0.746045 0.075 Uiso 1 1 calc GR . . . .
H50B H 1.173539 0.508038 0.825181 0.075 Uiso 1 1 calc GR . . . .
H50C H 1.199605 0.602301 0.801335 0.075 Uiso 1 1 calc GR . . . .
C34 C 0.8186(2) 0.0840(2) 0.49128(17) 0.0501(7) Uani 1 1 d . . . . .
H34 H 0.883092 0.073429 0.504442 0.060 Uiso 1 1 calc R . . . .
C42 C 0.5513(2) 0.3915(2) 0.50104(17) 0.0508(7) Uani 1 1 d . . . . .
H42 H 0.537457 0.428832 0.537193 0.061 Uiso 1 1 calc R . . . .
C38 C 0.63677(19) 0.23462(19) 0.34803(13) 0.0383(6) Uani 1 1 d . . . . .
H38 H 0.629053 0.250557 0.305989 0.046 Uiso 1 1 calc R . . . .
C13 C -0.19510(19) -0.1097(2) 0.25464(14) 0.0463(7) Uani 1 1 d . . . . .
H13 H -0.244219 -0.171294 0.249882 0.056 Uiso 1 1 calc R . . . .
C82 C 0.5944(2) 0.7128(2) 0.77695(16) 0.0526(8) Uani 1 1 d . . . . .
H82 H 0.600775 0.776809 0.780144 0.063 Uiso 1 1 calc R . . . .
C81 C 0.5382(2) 0.6707(2) 0.81246(16) 0.0535(8) Uani 1 1 d . . . . .
H81 H 0.506685 0.707903 0.835308 0.064 Uiso 1 1 calc R . . . .
C40 C 0.6142(2) 0.3786(2) 0.40481(16) 0.0496(7) Uani 1 1 d . . . . .
H40 H 0.640729 0.407215 0.373503 0.060 Uiso 1 1 calc R . . . .
C9 C 0.0231(2) 0.1706(2) 0.27509(16) 0.0501(7) Uani 1 1 d . . . . .
H9 H 0.091506 0.186498 0.313503 0.060 Uiso 1 1 calc R . . . .
C86 C 0.7272(2) 0.5957(2) 0.63628(14) 0.0548(8) Uani 1 1 d . . . . .
H86 H 0.752576 0.568058 0.602518 0.066 Uiso 1 1 calc R . . . .
C6 C 0.0533(2) 0.1085(3) 0.44054(14) 0.0601(9) Uani 1 1 d . . . . .
H6A H -0.001293 0.042950 0.419737 0.090 Uiso 1 1 calc GR . . . .
H6B H 0.025733 0.152352 0.421532 0.090 Uiso 1 1 calc GR . . . .
H6C H 0.070783 0.128261 0.491224 0.090 Uiso 1 1 calc GR . . . .
C41 C 0.5918(2) 0.4327(2) 0.45635(18) 0.0567(8) Uani 1 1 d . . . . .
H41 H 0.604398 0.498258 0.460860 0.068 Uiso 1 1 calc R . . . .
C11 C -0.1631(2) 0.0428(2) 0.23653(14) 0.0479(7) Uani 1 1 d . . . . .
H11 H -0.190340 0.085754 0.219236 0.058 Uiso 1 1 calc R . . . .
C1 C 0.2594(2) 0.2854(2) 0.53306(14) 0.0463(7) Uani 1 1 d . . . . .
H1 H 0.211056 0.301980 0.501800 0.056 Uiso 1 1 calc R . . . .
C60 C 1.3405(3) 0.8127(2) 0.83713(17) 0.0572(8) Uani 1 1 d . . . . .
H60A H 1.418483 0.836481 0.859075 0.086 Uiso 1 1 calc GR . . . .
H60B H 1.322518 0.853460 0.809803 0.086 Uiso 1 1 calc GR . . . .
H60C H 1.313502 0.746483 0.806377 0.086 Uiso 1 1 calc GR . . . .
C5 C 0.3307(2) 0.1757(2) 0.55671(13) 0.0449(6) Uani 1 1 d . . . . .
H5 H 0.335022 0.114677 0.542981 0.054 Uiso 1 1 calc R . . . .
C26 C 0.4709(2) -0.0364(2) 0.16750(15) 0.0532(7) Uani 1 1 d . . . . .
H26A H 0.436908 0.003827 0.148443 0.080 Uiso 1 1 calc GR . . . .
H26B H 0.489886 -0.072392 0.131680 0.080 Uiso 1 1 calc GR . . . .
H26C H 0.535714 0.004492 0.207751 0.080 Uiso 1 1 calc GR . . . .
C12 C -0.2332(2) -0.0470(2) 0.22893(15) 0.0510(8) Uani 1 1 d . . . . .
H12 H -0.307824 -0.065918 0.205990 0.061 Uiso 1 1 calc R . . . .
C52 C 1.1452(2) 0.5477(2) 1.04720(15) 0.0527(7) Uani 1 1 d . . . . .
H52A H 1.212298 0.558955 1.083155 0.079 Uiso 1 1 calc GR . . . .
H52B H 1.087058 0.493355 1.048451 0.079 Uiso 1 1 calc GR . . . .
H52C H 1.128670 0.605340 1.055921 0.079 Uiso 1 1 calc GR . . . .
C77 C 0.4607(2) 0.3943(3) 0.83917(15) 0.0566(8) Uani 1 1 d . . . . .
H77 H 0.441765 0.332246 0.844576 0.068 Uiso 1 1 calc R . . . .
C16 C -0.0454(2) -0.1547(2) 0.31501(15) 0.0477(7) Uani 1 1 d . . . . .
H16 H 0.029854 -0.117634 0.347930 0.057 Uiso 1 1 calc R . . . .
C49 C 0.9219(3) 0.4666(3) 0.67151(14) 0.0611(9) Uani 1 1 d . . . . .
H49 H 0.971889 0.520509 0.666510 0.073 Uiso 1 1 calc R . . . .
C45 C 0.8628(2) 0.3842(2) 0.7419(2) 0.0643(9) Uani 1 1 d . . . . .
H45 H 0.867489 0.379233 0.787107 0.077 Uiso 1 1 calc R . . . .
C85 C 0.6977(2) 0.6721(3) 0.63125(17) 0.0634(9) Uani 1 1 d . . . . .
H85 H 0.704636 0.698323 0.594618 0.076 Uiso 1 1 calc R . . . .
C72 C 0.9367(3) 0.8981(3) 1.09573(17) 0.0796(13) Uani 1 1 d . . . . .
H72A H 0.955484 0.849880 1.114140 0.119 Uiso 1 1 calc GR . . . .
H72B H 0.917575 0.937362 1.129668 0.119 Uiso 1 1 calc GR . . . .
H72C H 0.998075 0.939335 1.087168 0.119 Uiso 1 1 calc GR . . . .
C2 C 0.3210(3) 0.3510(2) 0.59765(17) 0.0651(9) Uani 1 1 d . . . . .
H2 H 0.316200 0.411943 0.610255 0.078 Uiso 1 1 calc R . . . .
C84 C 0.6585(2) 0.7101(2) 0.67882(17) 0.0574(8) Uani 1 1 d . . . . .
H84 H 0.638329 0.762495 0.674601 0.069 Uiso 1 1 calc R . . . .
C51 C 1.1722(3) 0.4302(2) 0.9578(2) 0.0701(10) Uani 1 1 d . . . . .
H51A H 1.180144 0.416728 0.911917 0.105 Uiso 1 1 calc GR . . . .
H51B H 1.109601 0.378209 0.957040 0.105 Uiso 1 1 calc GR . . . .
H51C H 1.236531 0.434762 0.993108 0.105 Uiso 1 1 calc GR . . . .
C62 C 1.3277(3) 0.9176(2) 0.94136(19) 0.0694(10) Uani 1 1 d . . . . .
H62A H 1.291524 0.918027 0.975771 0.104 Uiso 1 1 calc GR . . . .
H62B H 1.311234 0.958511 0.913725 0.104 Uiso 1 1 calc GR . . . .
H62C H 1.405285 0.942176 0.965451 0.104 Uiso 1 1 calc GR . . . .
C28 C 0.2930(2) -0.1684(3) 0.12663(15) 0.0680(11) Uani 1 1 d . . . . .
H28A H 0.242598 -0.215306 0.139782 0.102 Uiso 1 1 calc GR . . . .
H28B H 0.312954 -0.202337 0.090335 0.102 Uiso 1 1 calc GR . . . .
H28C H 0.259193 -0.127330 0.108845 0.102 Uiso 1 1 calc GR . . . .
C27 C 0.4466(3) -0.1715(2) 0.21639(17) 0.0603(8) Uani 1 1 d . . . . .
H27A H 0.515082 -0.131751 0.253991 0.090 Uiso 1 1 calc GR . . . .
H27B H 0.459038 -0.209551 0.177909 0.090 Uiso 1 1 calc GR . . . .
H27C H 0.399737 -0.214681 0.233948 0.090 Uiso 1 1 calc GR . . . .
C79 C 0.4247(2) 0.5335(3) 0.83658(16) 0.0623(9) Uani 1 1 d . . . . .
H79 H 0.380089 0.568050 0.841377 0.075 Uiso 1 1 calc R . . . .
C78 C 0.3961(2) 0.4441(3) 0.84447(18) 0.0684(10) Uani 1 1 d . . . . .
H78 H 0.331980 0.416975 0.853540 0.082 Uiso 1 1 calc R . . . .
C4 C 0.3944(3) 0.2392(3) 0.62343(15) 0.0673(10) Uani 1 1 d . . . . .
H4 H 0.441064 0.221424 0.654868 0.081 Uiso 1 1 calc R . . . .
C3 C 0.3889(3) 0.3277(3) 0.64319(17) 0.0742(11) Uani 1 1 d . . . . .
H3 H 0.432272 0.372065 0.688258 0.089 Uiso 1 1 calc R . . . .
C8 C 0.0492(3) 0.1687(3) 0.20811(19) 0.0772(11) Uani 1 1 d . . . . .
H8A H 0.081211 0.121391 0.199047 0.116 Uiso 1 1 calc GR . . . .
H8B H 0.099734 0.232453 0.213425 0.116 Uiso 1 1 calc GR . . . .
H8C H -0.016803 0.151073 0.168976 0.116 Uiso 1 1 calc GR . . . .
C48 C 0.8437(4) 0.3974(4) 0.61198(19) 0.0936(16) Uani 1 1 d . . . . .
H48 H 0.837760 0.405493 0.567479 0.112 Uiso 1 1 calc R . . . .
C47 C 0.7765(4) 0.3186(4) 0.6182(3) 0.114(2) Uani 1 1 d . . . . .
H47 H 0.723584 0.269042 0.577796 0.137 Uiso 1 1 calc R . . . .
C73 C 0.7478(3) 0.7981(3) 1.0472(2) 0.122(2) Uani 1 1 d . . . . .
H73A H 0.682788 0.769539 1.005720 0.184 Uiso 1 1 calc GR . . . .
H73B H 0.739282 0.844718 1.082806 0.184 Uiso 1 1 calc GR . . . .
H73C H 0.759708 0.747393 1.065544 0.184 Uiso 1 1 calc GR . . . .
C17 C -0.0430(3) -0.2319(3) 0.2566(2) 0.0766(11) Uani 1 1 d . . . . .
H17A H -0.115838 -0.269376 0.223233 0.115 Uiso 1 1 calc GR . . . .
H17B H -0.014530 -0.274544 0.276541 0.115 Uiso 1 1 calc GR . . . .
H17C H 0.002780 -0.201059 0.232672 0.115 Uiso 1 1 calc GR . . . .
C15 C -0.1108(3) -0.2024(3) 0.3556(2) 0.0825(12) Uani 1 1 d . . . . .
H15A H -0.116238 -0.152927 0.390826 0.124 Uiso 1 1 calc GR . . . .
H15B H -0.075278 -0.238884 0.378625 0.124 Uiso 1 1 calc GR . . . .
H15C H -0.182658 -0.246007 0.323460 0.124 Uiso 1 1 calc GR . . . .
C7 C -0.0177(3) 0.2500(3) 0.2941(3) 0.0950(15) Uani 1 1 d . . . . .
H7A H -0.084300 0.237144 0.257036 0.143 Uiso 1 1 calc GR . . . .
H7B H 0.036230 0.312088 0.299560 0.143 Uiso 1 1 calc GR . . . .
H7C H -0.031363 0.251679 0.338022 0.143 Uiso 1 1 calc GR . . . .
C46 C 0.7843(3) 0.3097(3) 0.6831(3) 0.1001(17) Uani 1 1 d . . . . .
H46 H 0.737234 0.254087 0.688176 0.120 Uiso 1 1 calc R . . . .
C71 C 0.8199(6) 0.9212(4) 0.9947(3) 0.144(3) Uani 1 1 d . . . . .
H71A H 0.882036 0.954975 0.983275 0.216 Uiso 1 1 calc GR . . . .
H71B H 0.806206 0.967527 1.027243 0.216 Uiso 1 1 calc GR . . . .
H71C H 0.756999 0.888267 0.951957 0.216 Uiso 1 1 calc GR . . . .

loop_
_atom_site_aniso_label
_atom_site_aniso_U_11
_atom_site_aniso_U_22
_atom_site_aniso_U_33
_atom_site_aniso_U_23
_atom_site_aniso_U_13
_atom_site_aniso_U_12
Ni1 0.02194(14) 0.03883(18) 0.02045(14) 0.00280(12) 0.00547(11) 0.01266(12)
Ni2 0.02130(13) 0.03555(17) 0.02428(15) 0.00104(12) 0.00638(11) 0.01166(12)
O2 0.0216(7) 0.0347(9) 0.0231(7) 0.0003(6) 0.0051(6) 0.0115(6)
O1 0.0215(7) 0.0316(8) 0.0218(7) 0.0027(6) 0.0052(6) 0.0109(6)
N1 0.0194(8) 0.0349(10) 0.0230(9) 0.0050(8) 0.0050(7) 0.0101(8)
N3 0.0185(8) 0.0351(10) 0.0253(9) 0.0070(8) 0.0066(7) 0.0100(8)
N2 0.0288(9) 0.0395(11) 0.0243(9) 0.0045(8) 0.0096(8) 0.0104(9)
N4 0.0277(10) 0.0454(13) 0.0375(12) -0.0069(10) 0.0052(9) 0.0175(10)
C19 0.0226(10) 0.0332(12) 0.0216(10) 0.0030(9) 0.0031(8) 0.0079(9)
C22 0.0205(9) 0.0259(11) 0.0231(10) 0.0028(9) 0.0035(8) 0.0078(8)
C64 0.0221(10) 0.0308(12) 0.0226(10) 0.0050(9) 0.0063(8) 0.0103(9)
C65 0.0229(10) 0.0298(11) 0.0207(10) 0.0075(9) 0.0078(8) 0.0114(9)
C23 0.0212(10) 0.0283(11) 0.0295(11) 0.0043(9) 0.0075(9) 0.0095(9)
C66 0.0248(10) 0.0328(12) 0.0239(11) 0.0004(9) 0.0030(9) 0.0097(9)
C59 0.0182(9) 0.0356(12) 0.0226(10) 0.0047(9) 0.0055(8) 0.0092(9)
C58 0.0235(10) 0.0378(13) 0.0276(11) 0.0081(10) 0.0091(9) 0.0114(10)
C21 0.0228(10) 0.0245(11) 0.0224(10) 0.0049(8) 0.0069(8) 0.0087(8)
C32 0.0258(11) 0.0310(12) 0.0371(13) 0.0103(10) 0.0061(10) 0.0075(9)
C63 0.0202(9) 0.0343(12) 0.0206(10) 0.0020(9) 0.0035(8) 0.0068(9)
C31 0.0217(10) 0.0253(11) 0.0267(11) 0.0008(9) 0.0020(8) 0.0066(9)
C24 0.0254(10) 0.0323(12) 0.0248(11) 0.0017(9) 0.0092(9) 0.0089(9)
C30 0.0192(9) 0.0284(11) 0.0244(10) 0.0029(9) 0.0035(8) 0.0081(8)
C69 0.0212(10) 0.0317(12) 0.0208(10) 0.0066(9) 0.0050(8) 0.0112(9)
C20 0.0220(10) 0.0329(12) 0.0224(10) 0.0037(9) 0.0054(8) 0.0094(9)
C25 0.0290(11) 0.0379(13) 0.0290(12) -0.0032(10) 0.0100(9) 0.0108(10)
C75 0.0208(10) 0.0413(14) 0.0229(10) 0.0031(10) 0.0027(8) 0.0104(10)
C36 0.0213(10) 0.0313(12) 0.0345(12) 0.0048(10) 0.0058(9) 0.0063(9)
C74 0.0223(10) 0.0313(12) 0.0243(10) 0.0037(9) 0.0047(8) 0.0123(9)
C67 0.0304(11) 0.0369(13) 0.0259(11) 0.0020(10) 0.0080(9) 0.0156(10)
C43 0.0293(12) 0.0342(13) 0.0406(14) -0.0015(11) 0.0067(10) 0.0102(10)
C18 0.0209(10) 0.0413(13) 0.0206(10) 0.0021(9) 0.0042(8) 0.0117(10)
C54 0.0262(11) 0.0420(14) 0.0312(12) 0.0134(10) 0.0112(9) 0.0140(10)
C57 0.0208(10) 0.0492(15) 0.0392(13) 0.0131(12) 0.0103(10) 0.0091(10)
C68 0.0255(10) 0.0372(13) 0.0271(11) 0.0044(10) 0.0073(9) 0.0157(10)
C61 0.0290(11) 0.0415(14) 0.0436(14) 0.0176(12) 0.0141(10) 0.0155(11)
C29 0.0234(10) 0.0357(13) 0.0242(11) 0.0003(9) 0.0050(9) 0.0074(9)
C44 0.0225(10) 0.0296(12) 0.0301(11) 0.0019(9) 0.0016(9) 0.0085(9)
C76 0.0274(12) 0.0491(16) 0.0345(13) 0.0119(12) 0.0065(10) 0.0073(11)
C35 0.0255(12) 0.0512(16) 0.0571(17) 0.0174(14) 0.0157(11) 0.0157(12)
C33 0.0337(13) 0.0423(15) 0.0539(17) 0.0225(13) 0.0041(12) 0.0143(12)
C14 0.0258(11) 0.0491(15) 0.0285(12) 0.0084(11) 0.0086(9) 0.0097(11)
C88 0.0238(10) 0.0357(13) 0.0257(11) 0.0047(10) 0.0004(9) 0.0060(9)
C37 0.0300(12) 0.0416(14) 0.0332(13) 0.0071(11) 0.0105(10) 0.0096(11)
C39 0.0279(11) 0.0336(13) 0.0396(13) 0.0092(11) 0.0039(10) 0.0092(10)
C70 0.0379(13) 0.0512(17) 0.0411(14) -0.0099(12) 0.0081(11) 0.0235(13)
C80 0.0264(12) 0.0609(18) 0.0372(14) 0.0030(13) 0.0069(10) 0.0210(12)
C10 0.0274(11) 0.0438(15) 0.0308(12) 0.0016(11) 0.0026(9) 0.0158(11)
C83 0.0339(13) 0.0380(14) 0.0394(14) 0.0114(12) -0.0031(11) 0.0093(11)
C56 0.0266(12) 0.0643(18) 0.0416(14) 0.0215(13) 0.0098(11) 0.0221(12)
C53 0.0349(13) 0.0455(15) 0.0451(15) 0.0209(13) 0.0144(11) 0.0139(12)
C87 0.0320(12) 0.0467(15) 0.0244(11) 0.0041(11) 0.0044(10) 0.0067(11)
C55 0.0329(12) 0.0590(17) 0.0395(14) 0.0243(13) 0.0117(11) 0.0238(12)
C50 0.0296(12) 0.0664(19) 0.0416(15) -0.0079(13) 0.0118(11) 0.0197(13)
C34 0.0267(12) 0.0526(17) 0.074(2) 0.0268(16) 0.0114(13) 0.0202(12)
C42 0.0397(14) 0.0338(15) 0.0632(19) -0.0034(13) 0.0118(14) 0.0111(12)
C38 0.0368(13) 0.0415(15) 0.0317(13) 0.0128(11) 0.0079(10) 0.0110(11)
C13 0.0231(11) 0.0624(18) 0.0413(15) 0.0094(13) 0.0093(11) 0.0069(12)
C82 0.0514(17) 0.0447(17) 0.0555(18) 0.0114(14) -0.0008(14) 0.0287(14)
C81 0.0417(15) 0.062(2) 0.0543(18) 0.0030(15) 0.0047(13) 0.0364(15)
C40 0.0460(15) 0.0371(15) 0.0628(19) 0.0196(14) 0.0154(14) 0.0123(13)
C9 0.0433(15) 0.0417(16) 0.0531(17) 0.0103(13) -0.0018(13) 0.0186(13)
C86 0.0431(15) 0.075(2) 0.0290(13) 0.0123(14) 0.0087(12) 0.0067(15)
C6 0.0297(13) 0.102(3) 0.0317(14) -0.0077(15) 0.0082(11) 0.0251(15)
C41 0.0515(17) 0.0298(15) 0.078(2) 0.0088(15) 0.0152(16) 0.0136(13)
C11 0.0331(13) 0.0586(18) 0.0444(15) 0.0031(13) 0.0007(11) 0.0265(13)
C1 0.0576(17) 0.0428(16) 0.0394(14) 0.0060(12) 0.0252(13) 0.0182(13)
C60 0.069(2) 0.071(2) 0.066(2) 0.0445(18) 0.0419(17) 0.0415(18)
C5 0.0385(14) 0.0552(17) 0.0315(13) 0.0126(12) 0.0045(11) 0.0129(13)
C26 0.0537(17) 0.064(2) 0.0436(16) 0.0109(14) 0.0280(14) 0.0198(15)
C12 0.0211(11) 0.072(2) 0.0449(16) 0.0024(14) 0.0017(11) 0.0174(13)
C52 0.0431(15) 0.070(2) 0.0543(18) 0.0304(16) 0.0266(14) 0.0192(15)
C77 0.0356(14) 0.071(2) 0.0440(16) 0.0176(15) 0.0107(12) -0.0019(14)
C16 0.0338(13) 0.0518(17) 0.0512(17) 0.0245(14) 0.0101(12) 0.0068(12)
C49 0.0591(18) 0.084(2) 0.0317(14) -0.0052(15) 0.0076(13) 0.0380(18)
C45 0.0427(16) 0.0451(18) 0.082(2) -0.0059(16) 0.0101(16) 0.0138(14)
C85 0.0467(17) 0.078(2) 0.0443(17) 0.0326(17) 0.0008(14) 0.0002(16)
C72 0.0568(19) 0.097(3) 0.0497(19) -0.0339(19) 0.0057(15) 0.032(2)
C2 0.091(3) 0.0411(17) 0.0455(18) -0.0005(14) 0.0324(18) 0.0042(17)
C84 0.0468(16) 0.0543(19) 0.0579(19) 0.0306(16) -0.0028(14) 0.0107(14)
C51 0.082(2) 0.0485(19) 0.095(3) 0.0282(19) 0.050(2) 0.0241(18)
C62 0.084(2) 0.049(2) 0.076(2) 0.0163(18) 0.021(2) 0.0348(18)
C28 0.0414(15) 0.087(2) 0.0422(16) -0.0271(16) 0.0096(13) 0.0170(16)
C27 0.079(2) 0.0542(19) 0.0554(19) 0.0064(15) 0.0287(17) 0.0389(18)
C79 0.0274(13) 0.094(3) 0.0561(19) 0.0036(18) 0.0137(13) 0.0251(16)
C78 0.0297(14) 0.101(3) 0.063(2) 0.019(2) 0.0218(14) 0.0097(17)
C4 0.0568(19) 0.089(3) 0.0310(15) 0.0167(17) -0.0002(14) 0.0090(18)
C3 0.079(2) 0.064(2) 0.0328(16) -0.0063(16) 0.0136(16) -0.0133(19)
C8 0.076(2) 0.062(2) 0.067(2) 0.0314(19) 0.0068(19) -0.0006(19)
C48 0.100(3) 0.109(4) 0.044(2) -0.027(2) -0.010(2) 0.066(3)
C47 0.090(3) 0.084(3) 0.094(4) -0.052(3) -0.037(3) 0.045(3)
C73 0.059(2) 0.127(4) 0.111(3) -0.066(3) 0.054(2) -0.006(2)
C17 0.090(3) 0.061(2) 0.096(3) 0.035(2) 0.038(2) 0.039(2)
C15 0.073(2) 0.102(3) 0.074(3) 0.053(2) 0.028(2) 0.017(2)
C7 0.066(2) 0.050(2) 0.139(4) 0.005(2) -0.003(2) 0.0303(19)
C46 0.057(2) 0.054(2) 0.134(4) -0.019(3) -0.001(3) 0.0087(18)
C71 0.263(7) 0.138(5) 0.097(4) 0.028(3) 0.065(4) 0.168(5)

loop_
_atom_type_symbol
_atom_type_description
_atom_type_scat_dispersion_real
_atom_type_scat_dispersion_imag
_atom_type_scat_source
C C 0.0033 0.0016 'International Tables Vol C Tables 4.2.6.8 and 6.1.1.4'
H H 0.0000 0.0000 'International Tables Vol C Tables 4.2.6.8 and 6.1.1.4'
N N 0.0061 0.0033 'International Tables Vol C Tables 4.2.6.8 and 6.1.1.4'
Ni Ni 0.3393 1.1124 'International Tables Vol C Tables 4.2.6.8 and 6.1.1.4'
O O 0.0106 0.0060 'International Tables Vol C Tables 4.2.6.8 and 6.1.1.4'

loop_
_geom_angle_atom_site_label_1
_geom_angle_atom_site_label_2
_geom_angle_atom_site_label_3
_geom_angle
_geom_angle_site_symmetry_1
_geom_angle_site_symmetry_3
_geom_angle_publ_flag
O1 Ni1 C6 172.10(10) . . ?
N1 Ni1 O1 94.27(7) . . ?
N1 Ni1 N2 176.18(9) . . ?
N1 Ni1 C6 92.00(10) . . ?
N2 Ni1 O1 85.71(7) . . ?
N2 Ni1 C6 88.35(10) . . ?
O2 Ni2 C50 171.73(9) . . ?
N3 Ni2 O2 93.80(7) . . ?
N3 Ni2 N4 175.27(9) . . ?
N3 Ni2 C50 94.09(10) . . ?
N4 Ni2 O2 83.92(7) . . ?
N4 Ni2 C50 88.39(10) . . ?
C65 O2 Ni2 129.18(13) . . ?
C21 O1 Ni1 128.19(13) . . ?
C19 N1 Ni1 123.40(14) . . ?
C19 N1 C18 112.18(17) . . ?
C18 N1 Ni1 124.42(14) . . ?
C59 N3 Ni2 122.92(14) . . ?
C63 N3 Ni2 123.68(14) . . ?
C63 N3 C59 113.19(17) . . ?
C1 N2 Ni1 121.20(18) . . ?
C5 N2 Ni1 121.13(18) . . ?
C5 N2 C1 117.6(2) . . ?
C49 N4 Ni2 124.0(2) . . ?
C49 N4 C45 117.8(3) . . ?
C45 N4 Ni2 118.0(2) . . ?
N1 C19 H19 115.7 . . ?
N1 C19 C20 128.6(2) . . ?
C20 C19 H19 115.7 . . ?
C23 C22 C21 119.16(18) . . ?
C23 C22 C30 124.38(18) . . ?
C21 C22 C30 116.44(18) . . ?
C65 C64 C63 121.45(19) . . ?
C66 C64 C65 120.41(19) . . ?
C66 C64 C63 118.02(19) . . ?
O2 C65 C64 122.57(18) . . ?
O2 C65 C69 120.02(18) . . ?
C64 C65 C69 117.39(18) . . ?
C22 C23 H23 118.1 . . ?
C22 C23 C24 123.90(19) . . ?
C24 C23 H23 118.1 . . ?
C64 C66 H66 119.0 . . ?
C67 C66 C64 122.1(2) . . ?
C67 C66 H66 119.0 . . ?
C58 C59 N3 120.3(2) . . ?
C58 C59 C54 121.90(19) . . ?
C54 C59 N3 117.77(19) . . ?
C59 C58 C57 117.9(2) . . ?
C59 C58 C61 122.26(19) . . ?
C57 C58 C61 119.8(2) . . ?
O1 C21 C22 120.31(18) . . ?
O1 C21 C20 122.47(18) . . ?
C20 C21 C22 117.21(18) . . ?
C31 C32 H32 119.3 . . ?
C33 C32 H32 119.3 . . ?
C33 C32 C31 121.5(2) . . ?
N3 C63 C64 128.62(19) . . ?
N3 C63 H63 115.7 . . ?
C64 C63 H63 115.7 . . ?
C32 C31 C30 118.4(2) . . ?
C32 C31 C36 118.8(2) . . ?
C36 C31 C30 122.8(2) . . ?
C23 C24 C25 119.96(19) . . ?
C29 C24 C23 116.62(19) . . ?
C29 C24 C25 123.4(2) . . ?
C22 C30 H30 105.8 . . ?
C31 C30 C22 116.54(17) . . ?
C31 C30 H30 105.8 . . ?
C31 C30 C44 109.58(17) . . ?
C44 C30 C22 112.43(18) . . ?
C44 C30 H30 105.8 . . ?
C65 C69 C74 116.96(18) . . ?
C68 C69 C65 119.52(19) . . ?
C68 C69 C74 123.52(18) . . ?
C21 C20 C19 122.24(19) . . ?
C29 C20 C19 116.88(19) . . ?
C29 C20 C21 120.87(19) . . ?
C26 C25 C24 109.1(2) . . ?
C26 C25 C27 108.0(2) . . ?
C28 C25 C24 112.09(19) . . ?
C28 C25 C26 108.0(2) . . ?
C28 C25 C27 108.9(2) . . ?
C27 C25 C24 110.6(2) . . ?
C76 C75 C74 117.5(2) . . ?
C76 C75 C80 118.4(2) . . ?
C80 C75 C74 124.0(2) . . ?
C31 C36 C37 124.0(2) . . ?
C35 C36 C31 118.6(2) . . ?
C35 C36 C37 117.4(2) . . ?
C69 C74 H74 105.1 . . ?
C75 C74 C69 115.57(18) . . ?
C75 C74 H74 105.1 . . ?
C75 C74 C88 114.55(17) . . ?
C88 C74 C69 110.12(18) . . ?
C88 C74 H74 105.1 . . ?
C66 C67 C68 116.8(2) . . ?
C66 C67 C70 123.2(2) . . ?
C68 C67 C70 120.0(2) . . ?
C44 C43 H43 119.1 . . ?
C42 C43 H43 119.1 . . ?
C42 C43 C44 121.9(3) . . ?
C14 C18 N1 118.9(2) . . ?
C10 C18 N1 118.8(2) . . ?
C10 C18 C14 122.3(2) . . ?
C59 C54 C53 121.8(2) . . ?
C55 C54 C59 117.9(2) . . ?
C55 C54 C53 120.3(2) . . ?
C58 C57 H57 119.3 . . ?
C56 C57 C58 121.3(2) . . ?
C56 C57 H57 119.3 . . ?
C69 C68 C67 123.8(2) . . ?
C69 C68 H68 118.1 . . ?
C67 C68 H68 118.1 . . ?
C58 C61 H61 107.8 . . ?
C58 C61 C60 110.9(2) . . ?
C60 C61 H61 107.8 . . ?
C62 C61 C58 111.5(2) . . ?
C62 C61 H61 107.8 . . ?
C62 C61 C60 110.9(3) . . ?
C24 C29 C20 122.1(2) . . ?
C24 C29 H29 118.9 . . ?
C20 C29 H29 118.9 . . ?
C43 C44 C30 119.1(2) . . ?
C43 C44 C39 118.4(2) . . ?
C39 C44 C30 122.5(2) . . ?
C75 C76 H76 119.0 . . ?
C75 C76 C77 122.1(3) . . ?
C77 C76 H76 119.0 . . ?
C36 C35 H35 119.2 . . ?
C34 C35 C36 121.5(2) . . ?
C34 C35 H35 119.2 . . ?
C32 C33 H33 120.2 . . ?
C34 C33 C32 119.7(3) . . ?
C34 C33 H33 120.2 . . ?
C18 C14 C13 117.5(2) . . ?
C18 C14 C16 122.3(2) . . ?
C13 C14 C16 120.2(2) . . ?
C83 C88 C74 123.1(2) . . ?
C87 C88 C74 118.1(2) . . ?
C87 C88 C83 118.5(2) . . ?
C36 C37 H37 116.5 . . ?
C38 C37 C36 127.1(2) . . ?
C38 C37 H37 116.5 . . ?
C44 C39 C38 123.7(2) . . ?
C40 C39 C44 118.8(2) . . ?
C40 C39 C38 117.3(2) . . ?
C72 C70 C67 112.3(2) . . ?
C73 C70 C67 110.7(3) . . ?
C73 C70 C72 106.1(3) . . ?
C73 C70 C71 109.3(4) . . ?
C71 C70 C67 108.2(3) . . ?
C71 C70 C72 110.2(4) . . ?
C75 C80 C81 124.5(2) . . ?
C79 C80 C75 117.8(3) . . ?
C79 C80 C81 117.7(3) . . ?
C18 C10 C9 121.6(2) . . ?
C11 C10 C18 117.5(2) . . ?
C11 C10 C9 120.9(2) . . ?
C88 C83 C82 124.5(3) . . ?
C84 C83 C88 118.7(3) . . ?
C84 C83 C82 116.7(3) . . ?
C57 C56 H56 120.2 . . ?
C57 C56 C55 119.7(2) . . ?
C55 C56 H56 120.2 . . ?
C54 C53 H53 107.8 . . ?
C54 C53 C52 110.4(2) . . ?
C54 C53 C51 112.6(2) . . ?
C52 C53 H53 107.8 . . ?
C51 C53 H53 107.8 . . ?
C51 C53 C52 110.3(2) . . ?
C88 C87 H87 119.2 . . ?
C86 C87 C88 121.5(3) . . ?
C86 C87 H87 119.2 . . ?
C54 C55 H55 119.4 . . ?
C56 C55 C54 121.3(2) . . ?
C56 C55 H55 119.4 . . ?
Ni2 C50 H50A 109.5 . . ?
Ni2 C50 H50B 109.5 . . ?
Ni2 C50 H50C 109.5 . . ?
H50A C50 H50B 109.5 . . ?
H50A C50 H50C 109.5 . . ?
H50B C50 H50C 109.5 . . ?
C35 C34 H34 120.1 . . ?
C33 C34 C35 119.7(2) . . ?
C33 C34 H34 120.1 . . ?
C43 C42 H42 120.2 . . ?
C41 C42 C43 119.7(3) . . ?
C41 C42 H42 120.2 . . ?
C37 C38 C39 126.8(2) . . ?
C37 C38 H38 116.6 . . ?
C39 C38 H38 116.6 . . ?
C14 C13 H13 119.4 . . ?
C12 C13 C14 121.2(3) . . ?
C12 C13 H13 119.4 . . ?
C83 C82 H82 115.7 . . ?
C81 C82 C83 128.5(3) . . ?
C81 C82 H82 115.7 . . ?
C80 C81 H81 115.0 . . ?
C82 C81 C80 129.9(3) . . ?
C82 C81 H81 115.0 . . ?
C39 C40 H40 119.4 . . ?
C41 C40 C39 121.1(3) . . ?
C41 C40 H40 119.4 . . ?
C10 C9 H9 107.4 . . ?
C10 C9 C8 110.7(2) . . ?
C10 C9 C7 113.2(3) . . ?
C8 C9 H9 107.4 . . ?
C7 C9 H9 107.4 . . ?
C7 C9 C8 110.7(3) . . ?
C87 C86 H86 120.3 . . ?
C85 C86 C87 119.4(3) . . ?
C85 C86 H86 120.3 . . ?
Ni1 C6 H6A 109.5 . . ?
Ni1 C6 H6B 109.5 . . ?
Ni1 C6 H6C 109.5 . . ?
H6A C6 H6B 109.5 . . ?
H6A C6 H6C 109.5 . . ?
H6B C6 H6C 109.5 . . ?
C42 C41 C40 119.9(3) . . ?
C42 C41 H41 120.0 . . ?
C40 C41 H41 120.0 . . ?
C10 C11 H11 119.2 . . ?
C12 C11 C10 121.6(3) . . ?
C12 C11 H11 119.2 . . ?
N2 C1 H1 118.3 . . ?
N2 C1 C2 123.3(3) . . ?
C2 C1 H1 118.3 . . ?
C61 C60 H60A 109.5 . . ?
C61 C60 H60B 109.5 . . ?
C61 C60 H60C 109.5 . . ?
H60A C60 H60B 109.5 . . ?
H60A C60 H60C 109.5 . . ?
H60B C60 H60C 109.5 . . ?
N2 C5 H5 119.3 . . ?
N2 C5 C4 121.5(3) . . ?
C4 C5 H5 119.3 . . ?
C25 C26 H26A 109.5 . . ?
C25 C26 H26B 109.5 . . ?
C25 C26 H26C 109.5 . . ?
H26A C26 H26B 109.5 . . ?
H26A C26 H26C 109.5 . . ?
H26B C26 H26C 109.5 . . ?
C13 C12 H12 120.0 . . ?
C11 C12 C13 119.9(2) . . ?
C11 C12 H12 120.0 . . ?
C53 C52 H52A 109.5 . . ?
C53 C52 H52B 109.5 . . ?
C53 C52 H52C 109.5 . . ?
H52A C52 H52B 109.5 . . ?
H52A C52 H52C 109.5 . . ?
H52B C52 H52C 109.5 . . ?
C76 C77 H77 120.2 . . ?
C78 C77 C76 119.7(3) . . ?
C78 C77 H77 120.2 . . ?
C14 C16 H16 107.5 . . ?
C14 C16 C17 111.9(2) . . ?
C14 C16 C15 112.4(3) . . ?
C17 C16 H16 107.5 . . ?
C15 C16 H16 107.5 . . ?
C15 C16 C17 109.8(3) . . ?
N4 C49 H49 118.2 . . ?
N4 C49 C48 123.6(4) . . ?
C48 C49 H49 118.2 . . ?
N4 C45 H45 119.4 . . ?
N4 C45 C46 121.1(4) . . ?
C46 C45 H45 119.4 . . ?
C86 C85 H85 119.9 . . ?
C84 C85 C86 120.2(3) . . ?
C84 C85 H85 119.9 . . ?
C70 C72 H72A 109.5 . . ?
C70 C72 H72B 109.5 . . ?
C70 C72 H72C 109.5 . . ?
H72A C72 H72B 109.5 . . ?
H72A C72 H72C 109.5 . . ?
H72B C72 H72C 109.5 . . ?
C1 C2 H2 120.5 . . ?
C3 C2 C1 119.0(3) . . ?
C3 C2 H2 120.5 . . ?
C83 C84 H84 119.2 . . ?
C85 C84 C83 121.5(3) . . ?
C85 C84 H84 119.2 . . ?
C53 C51 H51A 109.5 . . ?
C53 C51 H51B 109.5 . . ?
C53 C51 H51C 109.5 . . ?
H51A C51 H51B 109.5 . . ?
H51A C51 H51C 109.5 . . ?
H51B C51 H51C 109.5 . . ?
C61 C62 H62A 109.5 . . ?
C61 C62 H62B 109.5 . . ?
C61 C62 H62C 109.5 . . ?
H62A C62 H62B 109.5 . . ?
H62A C62 H62C 109.5 . . ?
H62B C62 H62C 109.5 . . ?
C25 C28 H28A 109.5 . . ?
C25 C28 H28B 109.5 . . ?
C25 C28 H28C 109.5 . . ?
H28A C28 H28B 109.5 . . ?
H28A C28 H28C 109.5 . . ?
H28B C28 H28C 109.5 . . ?
C25 C27 H27A 109.5 . . ?
C25 C27 H27B 109.5 . . ?
C25 C27 H27C 109.5 . . ?
H27A C27 H27B 109.5 . . ?
H27A C27 H27C 109.5 . . ?
H27B C27 H27C 109.5 . . ?
C80 C79 H79 118.7 . . ?
C78 C79 C80 122.7(3) . . ?
C78 C79 H79 118.7 . . ?
C77 C78 H78 120.3 . . ?
C79 C78 C77 119.3(3) . . ?
C79 C78 H78 120.3 . . ?
C5 C4 H4 120.3 . . ?
C3 C4 C5 119.4(3) . . ?
C3 C4 H4 120.3 . . ?
C2 C3 C4 119.2(3) . . ?
C2 C3 H3 120.4 . . ?
C4 C3 H3 120.4 . . ?
C9 C8 H8A 109.5 . . ?
C9 C8 H8B 109.5 . . ?
C9 C8 H8C 109.5 . . ?
H8A C8 H8B 109.5 . . ?
H8A C8 H8C 109.5 . . ?
H8B C8 H8C 109.5 . . ?
C49 C48 H48 120.7 . . ?
C47 C48 C49 118.7(5) . . ?
C47 C48 H48 120.7 . . ?
C48 C47 H47 120.1 . . ?
C48 C47 C46 119.7(4) . . ?
C46 C47 H47 120.1 . . ?
C70 C73 H73A 109.5 . . ?
C70 C73 H73B 109.5 . . ?
C70 C73 H73C 109.5 . . ?
H73A C73 H73B 109.5 . . ?
H73A C73 H73C 109.5 . . ?
H73B C73 H73C 109.5 . . ?
C16 C17 H17A 109.5 . . ?
C16 C17 H17B 109.5 . . ?
C16 C17 H17C 109.5 . . ?
H17A C17 H17B 109.5 . . ?
H17A C17 H17C 109.5 . . ?
H17B C17 H17C 109.5 . . ?
C16 C15 H15A 109.5 . . ?
C16 C15 H15B 109.5 . . ?
C16 C15 H15C 109.5 . . ?
H15A C15 H15B 109.5 . . ?
H15A C15 H15C 109.5 . . ?
H15B C15 H15C 109.5 . . ?
C9 C7 H7A 109.5 . . ?
C9 C7 H7B 109.5 . . ?
C9 C7 H7C 109.5 . . ?
H7A C7 H7B 109.5 . . ?
H7A C7 H7C 109.5 . . ?
H7B C7 H7C 109.5 . . ?
C45 C46 H46 120.5 . . ?
C47 C46 C45 119.0(5) . . ?
C47 C46 H46 120.5 . . ?
C70 C71 H71A 109.5 . . ?
C70 C71 H71B 109.5 . . ?
C70 C71 H71C 109.5 . . ?
H71A C71 H71B 109.5 . . ?
H71A C71 H71C 109.5 . . ?
H71B C71 H71C 109.5 . . ?

loop_
_geom_bond_atom_site_label_1
_geom_bond_atom_site_label_2
_geom_bond_distance
_geom_bond_site_symmetry_2
_geom_bond_publ_flag
Ni1 O1 1.9215(14) . ?
Ni1 N1 1.8949(18) . ?
Ni1 N2 1.9163(19) . ?
Ni1 C6 1.927(2) . ?
Ni2 O2 1.9050(14) . ?
Ni2 N3 1.8894(18) . ?
Ni2 N4 1.895(2) . ?
Ni2 C50 1.931(2) . ?
O2 C65 1.294(2) . ?
O1 C21 1.298(2) . ?
N1 C19 1.300(3) . ?
N1 C18 1.455(3) . ?
N3 C59 1.456(3) . ?
N3 C63 1.308(3) . ?
N2 C1 1.346(3) . ?
N2 C5 1.336(3) . ?
N4 C49 1.329(4) . ?
N4 C45 1.337(4) . ?
C19 H19 0.9500 . ?
C19 C20 1.428(3) . ?
C22 C23 1.376(3) . ?
C22 C21 1.437(3) . ?
C22 C30 1.527(3) . ?
C64 C65 1.422(3) . ?
C64 C66 1.417(3) . ?
C64 C63 1.422(3) . ?
C65 C69 1.434(3) . ?
C23 H23 0.9500 . ?
C23 C24 1.418(3) . ?
C66 H66 0.9500 . ?
C66 C67 1.375(3) . ?
C59 C58 1.394(3) . ?
C59 C54 1.404(3) . ?
C58 C57 1.399(3) . ?
C58 C61 1.521(3) . ?
C21 C20 1.417(3) . ?
C32 H32 0.9500 . ?
C32 C31 1.396(3) . ?
C32 C33 1.388(3) . ?
C63 H63 0.9500 . ?
C31 C30 1.519(3) . ?
C31 C36 1.408(3) . ?
C24 C25 1.535(3) . ?
C24 C29 1.369(3) . ?
C30 H30 1.0000 . ?
C30 C44 1.522(3) . ?
C69 C74 1.531(3) . ?
C69 C68 1.373(3) . ?
C20 C29 1.413(3) . ?
C25 C26 1.527(4) . ?
C25 C28 1.525(3) . ?
C25 C27 1.533(4) . ?
C75 C74 1.522(3) . ?
C75 C76 1.389(4) . ?
C75 C80 1.409(3) . ?
C36 C35 1.401(3) . ?
C36 C37 1.466(3) . ?
C74 H74 1.0000 . ?
C74 C88 1.523(3) . ?
C67 C68 1.414(3) . ?
C67 C70 1.530(3) . ?
C43 H43 0.9500 . ?
C43 C44 1.397(3) . ?
C43 C42 1.376(4) . ?
C18 C14 1.399(3) . ?
C18 C10 1.399(3) . ?
C54 C53 1.520(3) . ?
C54 C55 1.391(3) . ?
C57 H57 0.9500 . ?
C57 C56 1.377(4) . ?
C68 H68 0.9500 . ?
C61 H61 1.0000 . ?
C61 C60 1.528(4) . ?
C61 C62 1.520(4) . ?
C29 H29 0.9500 . ?
C44 C39 1.406(4) . ?
C76 H76 0.9500 . ?
C76 C77 1.390(4) . ?
C35 H35 0.9500 . ?
C35 C34 1.382(4) . ?
C33 H33 0.9500 . ?
C33 C34 1.379(4) . ?
C14 C13 1.400(3) . ?
C14 C16 1.516(4) . ?
C88 C83 1.409(3) . ?
C88 C87 1.394(3) . ?
C37 H37 0.9500 . ?
C37 C38 1.338(4) . ?
C39 C38 1.461(4) . ?
C39 C40 1.400(4) . ?
C70 C72 1.516(4) . ?
C70 C73 1.506(5) . ?
C70 C71 1.514(5) . ?
C80 C81 1.458(4) . ?
C80 C79 1.407(4) . ?
C10 C9 1.512(4) . ?
C10 C11 1.393(3) . ?
C83 C82 1.460(4) . ?
C83 C84 1.403(4) . ?
C56 H56 0.9500 . ?
C56 C55 1.387(4) . ?
C53 H53 1.0000 . ?
C53 C52 1.531(4) . ?
C53 C51 1.524(4) . ?
C87 H87 0.9500 . ?
C87 C86 1.389(4) . ?
C55 H55 0.9500 . ?
C50 H50A 0.9800 . ?
C50 H50B 0.9800 . ?
C50 H50C 0.9800 . ?
C34 H34 0.9500 . ?
C42 H42 0.9500 . ?
C42 C41 1.375(4) . ?
C38 H38 0.9500 . ?
C13 H13 0.9500 . ?
C13 C12 1.380(4) . ?
C82 H82 0.9500 . ?
C82 C81 1.331(4) . ?
C81 H81 0.9500 . ?
C40 H40 0.9500 . ?
C40 C41 1.384(4) . ?
C9 H9 1.0000 . ?
C9 C8 1.531(5) . ?
C9 C7 1.529(4) . ?
C86 H86 0.9500 . ?
C86 C85 1.380(5) . ?
C6 H6A 0.9800 . ?
C6 H6B 0.9800 . ?
C6 H6C 0.9800 . ?
C41 H41 0.9500 . ?
C11 H11 0.9500 . ?
C11 C12 1.374(4) . ?
C1 H1 0.9500 . ?
C1 C2 1.371(4) . ?
C60 H60A 0.9800 . ?
C60 H60B 0.9800 . ?
C60 H60C 0.9800 . ?
C5 H5 0.9500 . ?
C5 C4 1.396(4) . ?
C26 H26A 0.9800 . ?
C26 H26B 0.9800 . ?
C26 H26C 0.9800 . ?
C12 H12 0.9500 . ?
C52 H52A 0.9800 . ?
C52 H52B 0.9800 . ?
C52 H52C 0.9800 . ?
C77 H77 0.9500 . ?
C77 C78 1.368(5) . ?
C16 H16 1.0000 . ?
C16 C17 1.531(5) . ?
C16 C15 1.528(4) . ?
C49 H49 0.9500 . ?
C49 C48 1.380(5) . ?
C45 H45 0.9500 . ?
C45 C46 1.403(5) . ?
C85 H85 0.9500 . ?
C85 C84 1.367(5) . ?
C72 H72A 0.9800 . ?
C72 H72B 0.9800 . ?
C72 H72C 0.9800 . ?
C2 H2 0.9500 . ?
C2 C3 1.354(5) . ?
C84 H84 0.9500 . ?
C51 H51A 0.9800 . ?
C51 H51B 0.9800 . ?
C51 H51C 0.9800 . ?
C62 H62A 0.9800 . ?
C62 H62B 0.9800 . ?
C62 H62C 0.9800 . ?
C28 H28A 0.9800 . ?
C28 H28B 0.9800 . ?
C28 H28C 0.9800 . ?
C27 H27A 0.9800 . ?
C27 H27B 0.9800 . ?
C27 H27C 0.9800 . ?
C79 H79 0.9500 . ?
C79 C78 1.368(5) . ?
C78 H78 0.9500 . ?
C4 H4 0.9500 . ?
C4 C3 1.374(5) . ?
C3 H3 0.9500 . ?
C8 H8A 0.9800 . ?
C8 H8B 0.9800 . ?
C8 H8C 0.9800 . ?
C48 H48 0.9500 . ?
C48 C47 1.340(7) . ?
C47 H47 0.9500 . ?
C47 C46 1.372(7) . ?
C73 H73A 0.9800 . ?
C73 H73B 0.9800 . ?
C73 H73C 0.9800 . ?
C17 H17A 0.9800 . ?
C17 H17B 0.9800 . ?
C17 H17C 0.9800 . ?
C15 H15A 0.9800 . ?
C15 H15B 0.9800 . ?
C15 H15C 0.9800 . ?
C7 H7A 0.9800 . ?
C7 H7B 0.9800 . ?
C7 H7C 0.9800 . ?
C46 H46 0.9500 . ?
C71 H71A 0.9800 . ?
C71 H71B 0.9800 . ?
C71 H71C 0.9800 . ?
